data_7052418
loop_
_publ_author_name
'Cole, Marcus L.'
'Junk, Peter C.'

_publ_section_title
;
 N,N?-Bis(2,6-diisopropylphenyl)formamidinate complexes of the heavy
 alkaline earths
;
_journal_issue 1
_journal_name_full 'New Journal of Chemistry'
_journal_page_first 135
_journal_paper_doi 10.1039/b411494a
_journal_volume 29
_journal_year 2005
_chemical_formula_moiety 'C58 H86 Ba N4 O2'
_chemical_formula_sum 'C58 H86 Ba N4 O2'
_chemical_formula_weight 1008.65
_chemical_name_common '[Ba(DippForm)2(THF)2]'
_chemical_temperature_decomposition 475
_space_group_IT_number 2
_symmetry_cell_setting triclinic
_symmetry_Int_Tables_number 2
_symmetry_space_group_name_Hall '-P 1'
_symmetry_space_group_name_H-M 'P -1'
_atom_sites_solution_hydrogens geom
_atom_sites_solution_primary direct
_atom_sites_solution_secondary difmap
_audit_creation_method SHELXL-97
_cell_angle_alpha 84.4630(10)
_cell_angle_beta 86.0010(10)
_cell_angle_gamma 63.451(3)
_cell_formula_units_Z 2
_cell_length_a 11.9811(4)
_cell_length_b 12.8483(4)
_cell_length_c 20.3537(9)
_cell_measurement_temperature 123(2)
_cell_volume 2788.47(19)
_computing_cell_refinement DENZO-SMN
_computing_data_collection 'Nonius Collect'
_computing_data_reduction X-Seed
_computing_molecular_graphics 'X-Seed / POV-Ray'
_computing_publication_material 'Microsoft Office 2000'
_computing_structure_refinement 'SHELXL-97 (Sheldrick, 1997)'
_computing_structure_solution 'SHELXS-97 (Sheldrick, 1990)'
_diffrn_ambient_temperature 123(2)
_diffrn_measured_fraction_theta_full 0.986
_diffrn_measured_fraction_theta_max 0.986
_diffrn_measurement_device_type 'Nonius Kappa CCD'
_diffrn_measurement_method 'psi and omega scans'
_diffrn_radiation_monochromator graphite
_diffrn_radiation_probe x-ray
_diffrn_radiation_type MoK\a
_diffrn_radiation_wavelength 0.71073
_diffrn_reflns_av_R_equivalents 0.1199
_diffrn_reflns_av_sigmaI/netI 0.1679
_diffrn_reflns_limit_h_max 15
_diffrn_reflns_limit_h_min -12
_diffrn_reflns_limit_k_max 16
_diffrn_reflns_limit_k_min -16
_diffrn_reflns_limit_l_max 25
_diffrn_reflns_limit_l_min -26
_diffrn_reflns_number 40603
_diffrn_reflns_theta_full 27.88
_diffrn_reflns_theta_max 27.88
_diffrn_reflns_theta_min 1.01
_diffrn_source 'fine-focus sealed tube'
_exptl_absorpt_coefficient_mu 0.754
_exptl_absorpt_correction_T_max 0.8638
_exptl_absorpt_correction_T_min 0.8054
_exptl_absorpt_correction_type empirical
_exptl_absorpt_process_details 'performed as part of the DENZO-SMN program'
_exptl_crystal_colour colourless
_exptl_crystal_density_diffrn 1.201
_exptl_crystal_density_method 'not measured'
_exptl_crystal_description 'rhombohedral plate'
_exptl_crystal_F_000 1068
_exptl_crystal_size_max 0.30
_exptl_crystal_size_mid 0.20
_exptl_crystal_size_min 0.20
_refine_diff_density_max 0.948
_refine_diff_density_min -1.093
_refine_diff_density_rms 0.108
_refine_ls_extinction_method none
_refine_ls_goodness_of_fit_ref 0.953
_refine_ls_hydrogen_treatment mixed
_refine_ls_matrix_type full
_refine_ls_number_parameters 635
_refine_ls_number_reflns 13111
_refine_ls_number_restraints 0
_refine_ls_restrained_S_all 0.953
_refine_ls_R_factor_all 0.1428
_refine_ls_R_factor_gt 0.0533
_refine_ls_shift/su_max 0.001
_refine_ls_shift/su_mean 0.000
_refine_ls_structure_factor_coef Fsqd
_refine_ls_weighting_details 'calc w=1/[\s^2^(Fo^2^)+(0.0428P)^2^+0.0000P] where P=(Fo^2^+2Fc^2^)/3'
_refine_ls_weighting_scheme calc
_refine_ls_wR_factor_gt 0.0913
_refine_ls_wR_factor_ref 0.1138
_reflns_number_gt 7398
_reflns_number_total 13111
_reflns_threshold_expression >2sigma(I)
_cod_data_source_file b411494a.txt
_cod_data_source_block Compound3
_cod_depositor_comments
;
The following automatic conversions were performed:

'_chemical_melting_point' tag was changed to
'_chemical_temperature_decomposition' since the value had been '475
decomp.'. The value '475 decomp.' was changed to '475'.

Automatic conversion script
Id: cif_fix_values 1569 2011-02-09 13:29:24Z adriana 
;
_cod_original_cell_volume 2788.47(18)
_cod_original_sg_symbol_H-M P-1
_cod_database_code 7052418

loop_
_symmetry_equiv_pos_as_xyz
'x, y, z'
'-x, -y, -z'

loop_
_atom_site_label
_atom_site_type_symbol
_atom_site_fract_x
_atom_site_fract_y
_atom_site_fract_z
_atom_site_U_iso_or_equiv
_atom_site_adp_type
_atom_site_occupancy
_atom_site_symmetry_multiplicity
_atom_site_calc_flag
_atom_site_refinement_flags
_atom_site_disorder_assembly
_atom_site_disorder_group
Ba1 Ba 0.84220(2) 0.79227(2) 0.739971(12) 0.02987(9) Uani 1 1 d . . .
O1 O 1.0611(3) 0.6769(3) 0.67319(16) 0.0647(9) Uani 1 1 d . . .
O2 O 0.9615(3) 0.9220(3) 0.76430(17) 0.0658(10) Uani 1 1 d . . .
N1 N 0.6824(3) 0.9920(2) 0.67704(14) 0.0336(8) Uani 1 1 d . . .
N2 N 0.6742(3) 0.8296(3) 0.64358(14) 0.0314(7) Uani 1 1 d . . .
N3 N 0.7827(3) 0.6481(2) 0.82377(14) 0.0289(7) Uani 1 1 d . . .
N4 N 0.8879(2) 0.7306(2) 0.87305(14) 0.0236(7) Uani 1 1 d . . .
C1 C 0.6246(3) 0.7807(3) 0.60048(19) 0.0358(9) Uani 1 1 d . . .
C2 C 0.5354(4) 0.7424(3) 0.6264(2) 0.0392(10) Uani 1 1 d . . .
C3 C 0.4954(4) 0.6851(4) 0.5868(2) 0.0626(14) Uani 1 1 d . . .
H3 H 0.4383 0.6562 0.6045 0.075 Uiso 1 1 calc R . .
C4 C 0.5368(5) 0.6689(6) 0.5221(3) 0.093(2) Uani 1 1 d . . .
H4 H 0.5072 0.6304 0.4953 0.111 Uiso 1 1 calc R . .
C5 C 0.6201(5) 0.7082(6) 0.4966(3) 0.088(2) Uani 1 1 d . . .
H5 H 0.6464 0.6986 0.4516 0.105 Uiso 1 1 calc R . .
C6 C 0.6684(4) 0.7628(4) 0.5353(2) 0.0526(12) Uani 1 1 d . B .
C7 C 0.4832(4) 0.7671(3) 0.69618(19) 0.0360(9) Uani 1 1 d . . .
H7 H 0.5517 0.7628 0.7234 0.043 Uiso 1 1 calc R . .
C8 C 0.4372(4) 0.6799(3) 0.7291(2) 0.0491(11) Uani 1 1 d . . .
H8A H 0.3604 0.6920 0.7084 0.074 Uiso 1 1 calc R . .
H8B H 0.4204 0.6920 0.7763 0.074 Uiso 1 1 calc R . .
H8C H 0.5014 0.6001 0.7236 0.074 Uiso 1 1 calc R . .
C9 C 0.3779(4) 0.8907(3) 0.6975(2) 0.0472(11) Uani 1 1 d . . .
H9A H 0.4080 0.9464 0.6778 0.071 Uiso 1 1 calc R . .
H9B H 0.3498 0.9079 0.7433 0.071 Uiso 1 1 calc R . .
H9C H 0.3080 0.8971 0.6723 0.071 Uiso 1 1 calc R . .
C10 C 0.7672(4) 0.7976(5) 0.5055(2) 0.0621(14) Uani 1 1 d . . .
H10 H 0.7824 0.8472 0.5352 0.075 Uiso 1 1 calc R A 1
C11 C 0.8882(5) 0.6901(6) 0.4905(4) 0.130(3) Uani 1 1 d . B .
H11A H 0.8716 0.6436 0.4606 0.195 Uiso 1 1 calc R . .
H11B H 0.9212 0.6429 0.5317 0.195 Uiso 1 1 calc R . .
H11C H 0.9496 0.7147 0.4695 0.195 Uiso 1 1 calc R . .
C12A C 0.7320(19) 0.858(3) 0.4401(8) 0.097(7) Uani 0.68(4) 1 d P B 1
H12A H 0.7096 0.8108 0.4132 0.146 Uiso 0.68(4) 1 calc PR B 1
H12B H 0.8024 0.8683 0.4188 0.146 Uiso 0.68(4) 1 calc PR B 1
H12C H 0.6603 0.9339 0.4445 0.146 Uiso 0.68(4) 1 calc PR B 1
C12B C 0.707(2) 0.933(4) 0.4568(15) 0.063(9) Uani 0.32(4) 1 d P B 2
H12D H 0.7765 0.9473 0.4376 0.095 Uiso 0.32(4) 1 calc PR B 2
H12E H 0.6541 0.9956 0.4847 0.095 Uiso 0.32(4) 1 calc PR B 2
H12F H 0.6578 0.9292 0.4214 0.095 Uiso 0.32(4) 1 calc PR B 2
C13 C 0.6369(3) 1.1149(3) 0.67089(18) 0.0340(9) Uani 1 1 d . . .
C14 C 0.5387(4) 1.1833(3) 0.71297(19) 0.0386(10) Uani 1 1 d . . .
C15 C 0.5015(4) 1.3034(4) 0.7088(2) 0.0507(12) Uani 1 1 d . . .
H15 H 0.4360 1.3507 0.7374 0.061 Uiso 1 1 calc R . .
C16 C 0.5562(5) 1.3545(4) 0.6650(2) 0.0593(13) Uani 1 1 d . . .
H16 H 0.5276 1.4366 0.6624 0.071 Uiso 1 1 calc R . .
C17 C 0.6527(5) 1.2870(4) 0.6249(2) 0.0582(13) Uani 1 1 d . . .
H17 H 0.6912 1.3229 0.5946 0.070 Uiso 1 1 calc R . .
C18 C 0.6953(4) 1.1674(3) 0.6273(2) 0.0442(10) Uani 1 1 d . D .
C19 C 0.4772(4) 1.1286(4) 0.7635(2) 0.0468(11) Uani 1 1 d . . .
H19 H 0.5092 1.0449 0.7543 0.056 Uiso 1 1 calc R . .
C20 C 0.5148(4) 1.1315(5) 0.8338(2) 0.0664(14) Uani 1 1 d . . .
H20A H 0.6060 1.0941 0.8359 0.100 Uiso 1 1 calc R . .
H20B H 0.4806 1.0896 0.8652 0.100 Uiso 1 1 calc R . .
H20C H 0.4817 1.2127 0.8450 0.100 Uiso 1 1 calc R . .
C21 C 0.3350(4) 1.1852(4) 0.7594(3) 0.0666(14) Uani 1 1 d . . .
H21A H 0.3007 1.2674 0.7689 0.100 Uiso 1 1 calc R . .
H21B H 0.3010 1.1445 0.7918 0.100 Uiso 1 1 calc R . .
H21C H 0.3122 1.1801 0.7149 0.100 Uiso 1 1 calc R . .
C22 C 0.8058(5) 1.0925(4) 0.5827(2) 0.0642(14) Uani 1 1 d . . .
H22 H 0.8387 1.0099 0.6018 0.077 Uiso 1 1 calc R C 1
C23A C 0.9076(9) 1.1256(10) 0.5810(5) 0.091(3) Uiso 0.626(9) 1 d P D 1
H23A H 0.9771 1.0738 0.5536 0.137 Uiso 0.626(9) 1 calc PR D 1
H23B H 0.9357 1.1191 0.6260 0.137 Uiso 0.626(9) 1 calc PR D 1
H23C H 0.8784 1.2064 0.5624 0.137 Uiso 0.626(9) 1 calc PR D 1
C23B C 0.9437(14) 1.0504(15) 0.6191(8) 0.082(5) Uiso 0.374(9) 1 d P D 2
H23D H 1.0118 0.9989 0.5908 0.123 Uiso 0.374(9) 1 calc PR D 2
H23E H 0.9435 1.0086 0.6620 0.123 Uiso 0.374(9) 1 calc PR D 2
H23F H 0.9556 1.1193 0.6256 0.123 Uiso 0.374(9) 1 calc PR D 2
C24A C 0.7556(8) 1.0976(8) 0.5122(4) 0.079(3) Uiso 0.626(9) 1 d P D 1
H24A H 0.7311 1.1756 0.4902 0.119 Uiso 0.626(9) 1 calc PR D 1
H24B H 0.6831 1.0809 0.5170 0.119 Uiso 0.626(9) 1 calc PR D 1
H24C H 0.8214 1.0395 0.4858 0.119 Uiso 0.626(9) 1 calc PR D 1
C24B C 0.8278(15) 1.1515(15) 0.5175(8) 0.093(6) Uiso 0.374(9) 1 d P D 2
H24D H 0.8531 1.2113 0.5266 0.140 Uiso 0.374(9) 1 calc PR D 2
H24E H 0.7505 1.1879 0.4928 0.140 Uiso 0.374(9) 1 calc PR D 2
H24F H 0.8937 1.0931 0.4913 0.140 Uiso 0.374(9) 1 calc PR D 2
C25 C 0.6384(3) 0.9428(3) 0.63905(18) 0.0328(9) Uani 1 1 d . . .
H25 H 0.5788 0.9905 0.6072 0.039 Uiso 1 1 calc R . .
C26 C 0.7280(3) 0.5700(3) 0.83171(18) 0.0295(9) Uani 1 1 d . . .
C27 C 0.7684(3) 0.4788(3) 0.7888(2) 0.0370(10) Uani 1 1 d . F .
C28 C 0.7132(4) 0.4022(3) 0.7963(2) 0.0461(11) Uani 1 1 d . . .
H28 H 0.7404 0.3395 0.7684 0.055 Uiso 1 1 calc R . .
C29 C 0.6204(4) 0.4165(4) 0.8433(2) 0.0492(12) Uani 1 1 d . . .
H29 H 0.5846 0.3634 0.8479 0.059 Uiso 1 1 calc R . .
C30 C 0.5790(4) 0.5070(4) 0.8836(2) 0.0445(11) Uani 1 1 d . . .
H30 H 0.5140 0.5160 0.9155 0.053 Uiso 1 1 calc R . .
C31 C 0.6302(3) 0.5858(3) 0.87890(19) 0.0324(9) Uani 1 1 d . . .
C32 C 0.8713(4) 0.4625(4) 0.7372(3) 0.0481(12) Uani 1 1 d . . .
H32 H 0.9093 0.5127 0.7497 0.058 Uiso 1 1 calc R E 1
C33A C 0.8296(12) 0.504(2) 0.6752(12) 0.098(9) Uani 0.52(3) 1 d P F 1
H33A H 0.9006 0.4937 0.6449 0.147 Uiso 0.52(3) 1 calc PR F 1
H33B H 0.7720 0.5877 0.6753 0.147 Uiso 0.52(3) 1 calc PR F 1
H33C H 0.7860 0.4622 0.6606 0.147 Uiso 0.52(3) 1 calc PR F 1
C33B C 0.8408(13) 0.4347(18) 0.6666(7) 0.051(5) Uani 0.48(3) 1 d P F 2
H33D H 0.7557 0.4905 0.6547 0.076 Uiso 0.48(3) 1 calc PR F 2
H33E H 0.8481 0.3553 0.6696 0.076 Uiso 0.48(3) 1 calc PR F 2
H33F H 0.9001 0.4414 0.6328 0.076 Uiso 0.48(3) 1 calc PR F 2
C34A C 0.9821(17) 0.3320(15) 0.7430(10) 0.078(6) Uani 0.52(3) 1 d P F 1
H34A H 0.9514 0.2774 0.7312 0.117 Uiso 0.52(3) 1 calc PR F 1
H34B H 1.0110 0.3119 0.7884 0.117 Uiso 0.52(3) 1 calc PR F 1
H34C H 1.0514 0.3271 0.7129 0.117 Uiso 0.52(3) 1 calc PR F 1
C34B C 0.9914(15) 0.380(2) 0.7598(10) 0.066(5) Uani 0.48(3) 1 d P F 2
H34D H 0.9908 0.3042 0.7716 0.098 Uiso 0.48(3) 1 calc PR F 2
H34E H 1.0113 0.4072 0.7986 0.098 Uiso 0.48(3) 1 calc PR F 2
H34F H 1.0545 0.3712 0.7246 0.098 Uiso 0.48(3) 1 calc PR F 2
C35 C 0.5779(3) 0.6909(4) 0.92118(19) 0.0406(10) Uani 1 1 d . . .
H35 H 0.6512 0.6968 0.9380 0.049 Uiso 1 1 calc R . .
C36 C 0.5043(4) 0.8043(4) 0.8801(2) 0.0517(11) Uani 1 1 d . . .
H36A H 0.4315 0.8020 0.8623 0.078 Uiso 1 1 calc R . .
H36B H 0.5576 0.8137 0.8435 0.078 Uiso 1 1 calc R . .
H36C H 0.4764 0.8701 0.9079 0.078 Uiso 1 1 calc R . .
C37 C 0.4995(4) 0.6805(4) 0.9816(2) 0.0592(13) Uani 1 1 d . . .
H37A H 0.4846 0.7423 1.0106 0.089 Uiso 1 1 calc R . .
H37B H 0.5442 0.6042 1.0055 0.089 Uiso 1 1 calc R . .
H37C H 0.4195 0.6884 0.9674 0.089 Uiso 1 1 calc R . .
C38 C 0.9643(3) 0.7207(3) 0.92577(17) 0.0255(8) Uani 1 1 d . . .
C39 C 0.9232(3) 0.8131(3) 0.96764(18) 0.0274(8) Uani 1 1 d . . .
C40 C 0.9960(3) 0.8035(3) 1.01993(19) 0.0377(10) Uani 1 1 d . . .
H40 H 0.9677 0.8654 1.0483 0.045 Uiso 1 1 calc R . .
C41 C 1.1077(3) 0.7074(4) 1.0321(2) 0.0396(10) Uani 1 1 d . . .
H41 H 1.1548 0.7019 1.0691 0.048 Uiso 1 1 calc R . .
C42 C 1.1501(3) 0.6193(3) 0.98991(19) 0.0357(10) Uani 1 1 d . . .
H42 H 1.2283 0.5535 0.9976 0.043 Uiso 1 1 calc R . .
C43 C 1.0815(3) 0.6238(3) 0.93611(17) 0.0282(8) Uani 1 1 d . . .
C44 C 0.7993(3) 0.9196(3) 0.95607(19) 0.0322(9) Uani 1 1 d . . .
H44 H 0.7801 0.9255 0.9084 0.039 Uiso 1 1 calc R . .
C45 C 0.8010(4) 1.0345(3) 0.9701(2) 0.0511(12) Uani 1 1 d . . .
H45A H 0.8076 1.0362 1.0177 0.077 Uiso 1 1 calc R . .
H45B H 0.7238 1.1006 0.9548 0.077 Uiso 1 1 calc R . .
H45C H 0.8728 1.0399 0.9467 0.077 Uiso 1 1 calc R . .
C46 C 0.6939(4) 0.9060(4) 0.9970(2) 0.0540(12) Uani 1 1 d . . .
H46A H 0.6902 0.8349 0.9863 0.081 Uiso 1 1 calc R . .
H46B H 0.6143 0.9737 0.9869 0.081 Uiso 1 1 calc R . .
H46C H 0.7098 0.9006 1.0441 0.081 Uiso 1 1 calc R . .
C47 C 1.1372(3) 0.5266(3) 0.88891(19) 0.0319(9) Uani 1 1 d . . .
H47 H 1.0805 0.5495 0.8508 0.038 Uiso 1 1 calc R . .
C48 C 1.2662(3) 0.5098(4) 0.8616(2) 0.0437(10) Uani 1 1 d . . .
H48A H 1.2603 0.5841 0.8409 0.066 Uiso 1 1 calc R . .
H48B H 1.2960 0.4515 0.8287 0.066 Uiso 1 1 calc R . .
H48C H 1.3248 0.4831 0.8978 0.066 Uiso 1 1 calc R . .
C49 C 1.1466(4) 0.4106(3) 0.9215(2) 0.0428(10) Uani 1 1 d . . .
H49A H 1.2036 0.3851 0.9583 0.064 Uiso 1 1 calc R . .
H49B H 1.1783 0.3517 0.8889 0.064 Uiso 1 1 calc R . .
H49C H 1.0638 0.4208 0.9380 0.064 Uiso 1 1 calc R . .
C50 C 0.8456(3) 0.6517(3) 0.87338(18) 0.0268(8) Uani 1 1 d . . .
H50 H 0.8610 0.5962 0.9102 0.032 Uiso 1 1 calc R . .
C51 C 1.1532(5) 0.5612(5) 0.6927(3) 0.0823(17) Uani 1 1 d . . .
H51A H 1.2223 0.5638 0.7154 0.099 Uiso 1 1 calc R . .
H51B H 1.1156 0.5192 0.7227 0.099 Uiso 1 1 calc R . .
C52 C 1.1971(7) 0.5057(5) 0.6321(3) 0.109(2) Uani 1 1 d . . .
H52A H 1.1411 0.4739 0.6190 0.130 Uiso 1 1 calc R . .
H52B H 1.2824 0.4412 0.6367 0.130 Uiso 1 1 calc R . .
C53 C 1.1969(5) 0.6005(5) 0.5818(3) 0.0753(16) Uani 1 1 d . . .
H53A H 1.1687 0.5934 0.5386 0.090 Uiso 1 1 calc R . .
H53B H 1.2811 0.5972 0.5758 0.090 Uiso 1 1 calc R . .
C54 C 1.1049(5) 0.7131(5) 0.6115(2) 0.0703(14) Uani 1 1 d . . .
H54A H 1.1467 0.7620 0.6192 0.084 Uiso 1 1 calc R . .
H54B H 1.0345 0.7584 0.5818 0.084 Uiso 1 1 calc R . .
C55 C 1.0840(4) 0.8562(4) 0.7907(2) 0.0585(13) Uani 1 1 d . . .
H55A H 1.1487 0.8371 0.7548 0.070 Uiso 1 1 calc R . .
H55B H 1.0914 0.7827 0.8146 0.070 Uiso 1 1 calc R . .
C56 C 1.0987(4) 0.9333(5) 0.8372(3) 0.0676(15) Uani 1 1 d . . .
H56A H 1.0686 0.9211 0.8825 0.081 Uiso 1 1 calc R . .
H56B H 1.1868 0.9194 0.8385 0.081 Uiso 1 1 calc R . .
C57 C 1.0180(5) 1.0534(5) 0.8071(3) 0.0731(16) Uani 1 1 d . . .
H57A H 1.0621 1.0759 0.7697 0.088 Uiso 1 1 calc R . .
H57B H 0.9912 1.1123 0.8401 0.088 Uiso 1 1 calc R . .
C58 C 0.9084(5) 1.0399(4) 0.7838(3) 0.0722(15) Uani 1 1 d . . .
H58A H 0.8450 1.0518 0.8199 0.087 Uiso 1 1 calc R . .
H58B H 0.8689 1.0966 0.7461 0.087 Uiso 1 1 calc R . .

loop_
_atom_site_aniso_label
_atom_site_aniso_U_11
_atom_site_aniso_U_22
_atom_site_aniso_U_33
_atom_site_aniso_U_23
_atom_site_aniso_U_13
_atom_site_aniso_U_12
Ba1 0.02856(13) 0.02610(14) 0.03673(16) 0.00300(9) -0.00386(9) -0.01432(10)
O1 0.0478(19) 0.052(2) 0.076(2) -0.0062(18) 0.0202(16) -0.0085(17)
O2 0.054(2) 0.0432(19) 0.116(3) 0.0123(19) -0.0316(18) -0.0343(17)
N1 0.0463(19) 0.0226(18) 0.0260(19) -0.0036(14) -0.0067(15) -0.0088(15)
N2 0.0344(18) 0.0283(19) 0.0314(19) -0.0028(15) -0.0083(14) -0.0126(15)
N3 0.0296(17) 0.0273(17) 0.0357(19) 0.0029(14) -0.0053(14) -0.0184(14)
N4 0.0186(15) 0.0214(16) 0.0319(18) -0.0024(13) -0.0027(12) -0.0095(13)
C1 0.031(2) 0.033(2) 0.039(3) -0.0091(19) -0.0060(18) -0.0089(18)
C2 0.042(2) 0.039(2) 0.040(3) -0.008(2) -0.0137(19) -0.017(2)
C3 0.056(3) 0.082(4) 0.063(4) -0.028(3) 0.001(2) -0.038(3)
C4 0.076(4) 0.157(6) 0.082(4) -0.070(4) 0.014(3) -0.074(4)
C5 0.072(4) 0.153(6) 0.057(4) -0.055(4) 0.004(3) -0.057(4)
C6 0.039(3) 0.070(3) 0.042(3) -0.015(2) -0.004(2) -0.015(2)
C7 0.041(2) 0.028(2) 0.041(3) -0.0002(19) -0.0093(19) -0.0163(19)
C8 0.051(3) 0.035(2) 0.065(3) 0.009(2) -0.021(2) -0.022(2)
C9 0.050(3) 0.036(3) 0.056(3) -0.001(2) 0.006(2) -0.020(2)
C10 0.053(3) 0.099(4) 0.036(3) -0.022(3) 0.008(2) -0.034(3)
C11 0.062(4) 0.159(7) 0.194(8) -0.121(6) 0.050(4) -0.058(4)
C12A 0.101(10) 0.15(2) 0.059(8) 0.023(10) -0.013(6) -0.074(14)
C12B 0.064(12) 0.076(19) 0.042(13) 0.027(11) -0.016(9) -0.028(12)
C13 0.042(2) 0.022(2) 0.029(2) -0.0033(18) -0.0059(18) -0.0047(18)
C14 0.047(2) 0.028(2) 0.033(2) -0.0049(19) -0.0031(19) -0.009(2)
C15 0.063(3) 0.031(3) 0.040(3) -0.009(2) 0.001(2) -0.004(2)
C16 0.096(4) 0.027(3) 0.042(3) -0.002(2) -0.012(3) -0.015(3)
C17 0.087(4) 0.038(3) 0.047(3) -0.002(2) 0.009(3) -0.027(3)
C18 0.058(3) 0.027(2) 0.037(3) 0.001(2) 0.002(2) -0.011(2)
C19 0.038(2) 0.036(3) 0.053(3) -0.009(2) 0.004(2) -0.005(2)
C20 0.062(3) 0.094(4) 0.047(3) 0.017(3) -0.004(2) -0.043(3)
C21 0.047(3) 0.069(4) 0.077(4) -0.028(3) 0.002(2) -0.016(3)
C22 0.086(4) 0.039(3) 0.055(3) 0.003(2) 0.019(3) -0.021(3)
C25 0.027(2) 0.033(2) 0.027(2) -0.0008(18) -0.0023(16) -0.0026(18)
C26 0.028(2) 0.024(2) 0.039(2) 0.0093(18) -0.0152(17) -0.0148(17)
C27 0.031(2) 0.026(2) 0.058(3) 0.003(2) -0.0090(19) -0.0164(18)
C28 0.040(2) 0.025(2) 0.078(3) 0.000(2) -0.015(2) -0.018(2)
C29 0.044(3) 0.038(3) 0.078(4) 0.025(3) -0.025(2) -0.032(2)
C30 0.033(2) 0.055(3) 0.052(3) 0.018(2) -0.0125(19) -0.028(2)
C31 0.025(2) 0.034(2) 0.041(2) 0.0128(19) -0.0118(17) -0.0162(18)
C32 0.038(3) 0.032(3) 0.082(4) -0.018(3) 0.007(2) -0.022(2)
C33A 0.046(6) 0.075(14) 0.125(15) 0.048(13) 0.008(8) 0.004(8)
C33B 0.041(6) 0.050(9) 0.060(8) -0.033(7) 0.005(5) -0.015(7)
C34A 0.057(9) 0.041(10) 0.086(12) -0.004(8) 0.008(7) 0.020(7)
C34B 0.032(6) 0.053(12) 0.101(12) -0.013(8) 0.006(7) -0.009(7)
C35 0.031(2) 0.057(3) 0.039(3) 0.006(2) -0.0045(18) -0.026(2)
C36 0.055(3) 0.048(3) 0.046(3) -0.004(2) -0.002(2) -0.017(2)
C37 0.037(3) 0.071(4) 0.058(3) 0.012(3) 0.004(2) -0.018(2)
C38 0.0222(18) 0.030(2) 0.030(2) 0.0004(17) 0.0002(15) -0.0173(17)
C39 0.0229(19) 0.027(2) 0.034(2) -0.0030(17) -0.0024(16) -0.0124(16)
C40 0.040(2) 0.039(2) 0.043(3) -0.014(2) 0.0023(19) -0.024(2)
C41 0.035(2) 0.048(3) 0.039(3) -0.009(2) -0.0117(18) -0.019(2)
C42 0.0217(19) 0.042(2) 0.045(3) 0.000(2) -0.0076(17) -0.0157(18)
C43 0.0242(19) 0.033(2) 0.033(2) -0.0038(17) 0.0017(16) -0.0180(17)
C44 0.031(2) 0.028(2) 0.038(2) -0.0105(18) -0.0010(17) -0.0125(17)
C45 0.040(2) 0.036(3) 0.075(3) -0.015(2) 0.006(2) -0.014(2)
C46 0.031(2) 0.047(3) 0.082(4) -0.008(2) 0.005(2) -0.016(2)
C47 0.0231(19) 0.030(2) 0.040(2) -0.0037(18) 0.0014(16) -0.0094(17)
C48 0.032(2) 0.040(3) 0.056(3) -0.010(2) 0.0084(19) -0.0130(19)
C49 0.039(2) 0.034(2) 0.054(3) -0.005(2) 0.003(2) -0.014(2)
C50 0.0199(18) 0.027(2) 0.033(2) 0.0015(17) -0.0012(16) -0.0107(16)
C51 0.064(4) 0.065(4) 0.101(5) -0.008(3) 0.004(3) -0.015(3)
C52 0.141(6) 0.072(4) 0.069(4) -0.010(4) -0.031(4) -0.003(4)
C53 0.063(3) 0.089(4) 0.071(4) -0.034(4) 0.014(3) -0.028(3)
C54 0.071(3) 0.071(4) 0.065(4) -0.012(3) 0.009(3) -0.027(3)
C55 0.040(3) 0.061(3) 0.084(4) 0.001(3) -0.010(2) -0.031(2)
C56 0.054(3) 0.107(5) 0.062(3) -0.009(3) 0.003(3) -0.054(3)
C57 0.102(4) 0.081(4) 0.066(4) -0.021(3) 0.007(3) -0.066(4)
C58 0.074(4) 0.054(3) 0.092(4) 0.000(3) -0.013(3) -0.031(3)

loop_
_atom_type_symbol
_atom_type_description
_atom_type_scat_dispersion_real
_atom_type_scat_dispersion_imag
_atom_type_scat_source
C C 0.0033 0.0016 'International Tables Vol C Tables 4.2.6.8 and 6.1.1.4'
H H 0.0000 0.0000 'International Tables Vol C Tables 4.2.6.8 and 6.1.1.4'
N N 0.0061 0.0033 'International Tables Vol C Tables 4.2.6.8 and 6.1.1.4'
O O 0.0106 0.0060 'International Tables Vol C Tables 4.2.6.8 and 6.1.1.4'
Ba Ba -0.3244 2.2819 'International Tables Vol C Tables 4.2.6.8 and 6.1.1.4'

loop_
_geom_angle_atom_site_label_1
_geom_angle_atom_site_label_2
_geom_angle_atom_site_label_3
_geom_angle
_geom_angle_site_symmetry_1
_geom_angle_site_symmetry_3
_geom_angle_publ_flag
N1 Ba1 N3 126.67(9) . . ?
N1 Ba1 O1 114.49(10) . . ?
N3 Ba1 O1 112.26(9) . . ?
N1 Ba1 O2 83.41(9) . . ?
N3 Ba1 O2 129.19(9) . . ?
O1 Ba1 O2 80.05(10) . . ?
N1 Ba1 N2 49.94(9) . . ?
N3 Ba1 N2 97.70(9) . . ?
O1 Ba1 N2 100.61(9) . . ?
O2 Ba1 N2 129.51(9) . . ?
N1 Ba1 N4 131.10(8) . . ?
N3 Ba1 N4 49.80(8) . . ?
O1 Ba1 N4 107.07(9) . . ?
O2 Ba1 N4 79.40(9) . . ?
N2 Ba1 N4 143.42(8) . . ?
N1 Ba1 C25 24.90(9) . . ?
N3 Ba1 C25 114.32(9) . . ?
O1 Ba1 C25 108.72(10) . . ?
O2 Ba1 C25 106.42(9) . . ?
N2 Ba1 C25 25.05(9) . . ?
N4 Ba1 C25 144.21(8) . . ?
N1 Ba1 C50 136.73(9) . . ?
N3 Ba1 C50 25.00(8) . . ?
O1 Ba1 C50 108.78(9) . . ?
O2 Ba1 C50 104.40(9) . . ?
N2 Ba1 C50 122.12(9) . . ?
N4 Ba1 C50 25.14(8) . . ?
C25 Ba1 C50 134.61(9) . . ?
C51 O1 C54 107.3(4) . . ?
C51 O1 Ba1 124.2(3) . . ?
C54 O1 Ba1 128.4(3) . . ?
C55 O2 C58 109.8(3) . . ?
C55 O2 Ba1 115.0(2) . . ?
C58 O2 Ba1 128.7(3) . . ?
C25 N1 C13 119.2(3) . . ?
C25 N1 Ba1 95.7(2) . . ?
C13 N1 Ba1 145.0(2) . . ?
C25 N2 C1 119.8(3) . . ?
C25 N2 Ba1 92.1(2) . . ?
C1 N2 Ba1 147.9(2) . . ?
C50 N3 C26 117.6(3) . . ?
C50 N3 Ba1 95.3(2) . . ?
C26 N3 Ba1 146.6(2) . . ?
C50 N4 C38 117.2(3) . . ?
C50 N4 Ba1 91.8(2) . . ?
C38 N4 Ba1 145.8(2) . . ?
C6 C1 C2 120.0(3) . . ?
C6 C1 N2 121.3(4) . . ?
C2 C1 N2 118.6(3) . . ?
C3 C2 C1 119.0(4) . . ?
C3 C2 C7 121.1(4) . . ?
C1 C2 C7 119.9(3) . . ?
C4 C3 C2 121.2(5) . . ?
C5 C4 C3 119.7(4) . . ?
C4 C5 C6 121.8(5) . . ?
C1 C6 C5 118.2(4) . . ?
C1 C6 C10 122.4(4) . . ?
C5 C6 C10 119.3(4) . . ?
C2 C7 C9 110.3(3) . . ?
C2 C7 C8 114.3(3) . . ?
C9 C7 C8 109.5(3) . . ?
C12A C10 C6 110.7(6) . . ?
C12A C10 C11 102.4(14) . . ?
C6 C10 C11 110.9(5) . . ?
C12A C10 C12B 32.7(7) . . ?
C6 C10 C12B 114.2(9) . . ?
C11 C10 C12B 125.4(11) . . ?
C18 C13 C14 119.8(3) . . ?
C18 C13 N1 120.7(3) . . ?
C14 C13 N1 119.3(3) . . ?
C15 C14 C13 118.0(4) . . ?
C15 C14 C19 120.5(4) . . ?
C13 C14 C19 121.4(3) . . ?
C16 C15 C14 121.9(4) . . ?
C15 C16 C17 119.6(4) . . ?
C16 C17 C18 121.4(4) . . ?
C17 C18 C13 119.3(4) . . ?
C17 C18 C22 120.6(4) . . ?
C13 C18 C22 120.1(3) . . ?
C14 C19 C21 113.2(4) . . ?
C14 C19 C20 110.7(3) . . ?
C21 C19 C20 110.2(4) . . ?
C23A C22 C24B 63.9(7) . . ?
C23A C22 C18 112.2(5) . . ?
C24B C22 C18 117.2(7) . . ?
C23A C22 C24A 113.5(6) . . ?
C24B C22 C24A 51.1(6) . . ?
C18 C22 C24A 108.6(5) . . ?
C23A C22 C23B 40.7(6) . . ?
C24B C22 C23B 100.7(8) . . ?
C18 C22 C23B 111.3(6) . . ?
C24A C22 C23B 139.0(7) . . ?
N1 C25 N2 122.2(3) . . ?
N1 C25 Ba1 59.40(18) . . ?
N2 C25 Ba1 62.84(18) . . ?
C27 C26 N3 118.5(3) . . ?
C27 C26 C31 120.2(3) . . ?
N3 C26 C31 121.2(3) . . ?
C28 C27 C26 118.5(4) . . ?
C28 C27 C32 120.8(4) . . ?
C26 C27 C32 120.7(3) . . ?
C29 C28 C27 120.9(4) . . ?
C30 C29 C28 120.5(4) . . ?
C29 C30 C31 121.4(4) . . ?
C30 C31 C26 118.5(4) . . ?
C30 C31 C35 121.0(4) . . ?
C26 C31 C35 120.5(3) . . ?
C33A C32 C34B 131.1(10) . . ?
C33A C32 C27 114.0(6) . . ?
C34B C32 C27 112.4(9) . . ?
C33A C32 C34A 115.3(10) . . ?
C34B C32 C34A 29.2(7) . . ?
C27 C32 C34A 111.6(8) . . ?
C33A C32 C33B 32.9(9) . . ?
C34B C32 C33B 112.6(8) . . ?
C27 C32 C33B 112.5(5) . . ?
C34A C32 C33B 87.8(7) . . ?
C36 C35 C37 109.9(4) . . ?
C36 C35 C31 111.5(3) . . ?
C37 C35 C31 114.6(3) . . ?
C39 C38 C43 119.2(3) . . ?
C39 C38 N4 118.5(3) . . ?
C43 C38 N4 122.2(3) . . ?
C40 C39 C38 119.0(3) . . ?
C40 C39 C44 121.0(3) . . ?
C38 C39 C44 120.0(3) . . ?
C41 C40 C39 122.2(3) . . ?
C40 C41 C42 118.8(3) . . ?
C41 C42 C43 121.8(3) . . ?
C42 C43 C38 118.8(3) . . ?
C42 C43 C47 119.2(3) . . ?
C38 C43 C47 121.9(3) . . ?
C39 C44 C46 111.0(3) . . ?
C39 C44 C45 113.4(3) . . ?
C46 C44 C45 109.6(3) . . ?
C43 C47 C49 112.0(3) . . ?
C43 C47 C48 111.7(3) . . ?
C49 C47 C48 109.4(3) . . ?
N3 C50 N4 121.5(3) . . ?
N3 C50 Ba1 59.71(18) . . ?
N4 C50 Ba1 63.06(19) . . ?
C52 C51 O1 104.6(5) . . ?
C51 C52 C53 105.2(5) . . ?
C52 C53 C54 103.8(4) . . ?
O1 C54 C53 105.4(4) . . ?
O2 C55 C56 105.8(4) . . ?
C57 C56 C55 102.2(4) . . ?
C56 C57 C58 102.5(4) . . ?
O2 C58 C57 104.5(4) . . ?

loop_
_geom_bond_atom_site_label_1
_geom_bond_atom_site_label_2
_geom_bond_distance
_geom_bond_site_symmetry_2
_geom_bond_publ_flag
Ba1 N1 2.685(3) . ?
Ba1 N3 2.693(3) . ?
Ba1 O1 2.709(3) . ?
Ba1 O2 2.730(3) . ?
Ba1 N2 2.763(3) . ?
Ba1 N4 2.769(3) . ?
Ba1 C25 3.104(4) . ?
Ba1 C50 3.105(4) . ?
O1 C51 1.438(6) . ?
O1 C54 1.442(6) . ?
O2 C55 1.439(5) . ?
O2 C58 1.442(5) . ?
N1 C25 1.313(4) . ?
N1 C13 1.417(4) . ?
N2 C25 1.315(4) . ?
N2 C1 1.425(4) . ?
N3 C50 1.318(4) . ?
N3 C26 1.416(4) . ?
N4 C50 1.320(4) . ?
N4 C38 1.419(4) . ?
C1 C6 1.394(6) . ?
C1 C2 1.415(5) . ?
C2 C3 1.382(5) . ?
C2 C7 1.514(5) . ?
C3 C4 1.376(7) . ?
C4 C5 1.360(7) . ?
C5 C6 1.406(6) . ?
C6 C10 1.512(6) . ?
C7 C9 1.525(5) . ?
C7 C8 1.538(5) . ?
C10 C12A 1.461(13) . ?
C10 C11 1.527(7) . ?
C10 C12B 1.78(3) . ?
C13 C18 1.397(5) . ?
C13 C14 1.404(5) . ?
C14 C15 1.397(5) . ?
C14 C19 1.520(6) . ?
C15 C16 1.359(6) . ?
C16 C17 1.366(6) . ?
C17 C18 1.382(5) . ?
C18 C22 1.538(6) . ?
C19 C21 1.529(6) . ?
C19 C20 1.538(6) . ?
C22 C23A 1.457(10) . ?
C22 C24B 1.530(17) . ?
C22 C24A 1.578(9) . ?
C22 C23B 1.692(15) . ?
C26 C27 1.414(5) . ?
C26 C31 1.415(5) . ?
C27 C28 1.403(5) . ?
C27 C32 1.517(6) . ?
C28 C29 1.374(6) . ?
C29 C30 1.372(6) . ?
C30 C31 1.393(5) . ?
C31 C35 1.533(5) . ?
C32 C33A 1.360(19) . ?
C32 C34B 1.429(17) . ?
C32 C34A 1.606(15) . ?
C32 C33B 1.617(13) . ?
C35 C36 1.523(6) . ?
C35 C37 1.527(5) . ?
C38 C39 1.412(5) . ?
C38 C43 1.412(5) . ?
C39 C40 1.384(5) . ?
C39 C44 1.517(5) . ?
C40 C41 1.374(5) . ?
C41 C42 1.375(5) . ?
C42 C43 1.396(5) . ?
C43 C47 1.525(5) . ?
C44 C46 1.530(5) . ?
C44 C45 1.540(5) . ?
C47 C49 1.530(5) . ?
C47 C48 1.534(5) . ?
C51 C52 1.431(7) . ?
C52 C53 1.514(8) . ?
C53 C54 1.525(7) . ?
C55 C56 1.507(6) . ?
C56 C57 1.503(7) . ?
C57 C58 1.511(6) . ?
